data_1557549
loop_
_publ_author_name
'Yuvaraj, K.'
'Douair, Iskander'
'Jones, Dafydd D. L.'
'Maron, Laurent'
'Jones, Cameron'

_publ_section_title
;
 Sterically controlled reductive oligomerisations of CO by activated
 magnesium(i) compounds: deltate vs. ethenediolate formation
;
_journal_issue 13
_journal_name_full 'Chemical Science'
_journal_page_first 3516
_journal_page_last 3522
_journal_paper_doi 10.1039/D0SC00836B
_journal_volume 11
_journal_year 2020
_chemical_formula_sum 'C57 H76 Mg2 N6'
_chemical_formula_weight 893.85
_space_group_crystal_system monoclinic
_space_group_IT_number 14
_space_group_name_Hall '-P 2ybc'
_space_group_name_H-M_alt 'P 1 21/c 1'
_atom_sites_solution_hydrogens geom
_audit_creation_method SHELXL-2016/6
_audit_update_record
;
2020-02-12 deposited with the CCDC.	2020-03-06 downloaded from the CCDC.
;
_cell_angle_alpha 90
_cell_angle_beta 103.7910(10)
_cell_angle_gamma 90
_cell_formula_units_Z 4
_cell_length_a 18.7194(2)
_cell_length_b 11.31290(10)
_cell_length_c 26.0645(3)
_cell_measurement_reflns_used 27068
_cell_measurement_temperature 123(2)
_cell_measurement_theta_max 77.0050
_cell_measurement_theta_min 4.2540
_cell_volume 5360.57(10)
_computing_cell_refinement 'CrysAlisPro 1.171.39.46 (Rigaku OD, 2018)'
_computing_data_collection 'CrysAlisPro 1.171.39.46 (Rigaku OD, 2018)'
_computing_data_reduction 'CrysAlisPro 1.171.39.46 (Rigaku OD, 2018)'
_computing_molecular_graphics xseed
_computing_publication_material Ciftab
_computing_structure_refinement 'SHELXL-2016/6 (Sheldrick, 2016)'
_computing_structure_solution 'SHELXT 2014/5 (Sheldrick, 2014)'
_diffrn_ambient_temperature 123(2)
_diffrn_measured_fraction_theta_full 0.998
_diffrn_measured_fraction_theta_max 0.996
_diffrn_measurement_device_type 'XtaLAB Synergy, Dualflex, HyPix'
_diffrn_radiation_type CuK\a
_diffrn_radiation_wavelength 1.54184
_diffrn_reflns_av_R_equivalents 0.0521
_diffrn_reflns_av_unetI/netI 0.0303
_diffrn_reflns_Laue_measured_fraction_full 0.998
_diffrn_reflns_Laue_measured_fraction_max 0.996
_diffrn_reflns_limit_h_max 22
_diffrn_reflns_limit_h_min -21
_diffrn_reflns_limit_k_max 8
_diffrn_reflns_limit_k_min -13
_diffrn_reflns_limit_l_max 31
_diffrn_reflns_limit_l_min -31
_diffrn_reflns_number 51963
_diffrn_reflns_point_group_measured_fraction_full 0.998
_diffrn_reflns_point_group_measured_fraction_max 0.996
_diffrn_reflns_theta_full 67.684
_diffrn_reflns_theta_max 69.997
_diffrn_reflns_theta_min 3.492
_diffrn_source 'micro-focus sealed X-ray tube'
_exptl_absorpt_coefficient_mu 0.704
_exptl_absorpt_correction_T_max 1.00000
_exptl_absorpt_correction_T_min 0.63934
_exptl_absorpt_correction_type multi-scan
_exptl_absorpt_process_details
;
CrysAlisPro 1.171.39.46 (Rigaku Oxford Diffraction, 2018)
Empirical absorption correction using spherical harmonics,
 implemented in SCALE3 ABSPACK scaling algorithm.
;
_exptl_crystal_colour orange
_exptl_crystal_density_diffrn 1.108
_exptl_crystal_description block
_exptl_crystal_F_000 1936
_exptl_crystal_size_max 0.180
_exptl_crystal_size_mid 0.160
_exptl_crystal_size_min 0.150
_refine_diff_density_max 0.345
_refine_diff_density_min -0.401
_refine_diff_density_rms 0.062
_refine_ls_extinction_method none
_refine_ls_goodness_of_fit_ref 1.085
_refine_ls_hydrogen_treatment constr
_refine_ls_matrix_type full
_refine_ls_number_parameters 611
_refine_ls_number_reflns 10129
_refine_ls_number_restraints 0
_refine_ls_restrained_S_all 1.085
_refine_ls_R_factor_all 0.0583
_refine_ls_R_factor_gt 0.0505
_refine_ls_shift/su_max 0.001
_refine_ls_shift/su_mean 0.000
_refine_ls_structure_factor_coef Fsqd
_refine_ls_weighting_details 'w=1/[\s^2^(Fo^2^)+(0.0921P)^2^+1.3263P] where P=(Fo^2^+2Fc^2^)/3'
_refine_ls_weighting_scheme calc
_refine_ls_wR_factor_gt 0.1395
_refine_ls_wR_factor_ref 0.1504
_reflns_Friedel_coverage 0.000
_reflns_number_gt 8759
_reflns_number_total 10129
_reflns_threshold_expression 'I > 2\s(I)'
_cod_data_source_file d0sc00836b2.cif
_cod_data_source_block Cj1401
_cod_depositor_comments
;Adding full bibliography for 1557543--1557552.cif.

 Adding full bibliography for 1557543--1557552.cif.
;
_cod_original_sg_symbol_H-M 'P 21/c'
_cod_database_code 1557549
_shelx_shelxl_version_number 2016/6
_shelx_space_group_comment
;
The symmetry employed for this shelxl refinement is uniquely defined
by the following loop, which should always be used as a source of
symmetry information in preference to the above space-group names.
They are only intended as comments.
;
_shelx_estimated_absorpt_t_min 0.884
_shelx_estimated_absorpt_t_max 0.902

loop_
_space_group_symop_operation_xyz
'x, y, z'
'-x, y+1/2, -z+1/2'
'-x, -y, -z'
'x, -y-1/2, z-1/2'

loop_
_atom_site_label
_atom_site_type_symbol
_atom_site_fract_x
_atom_site_fract_y
_atom_site_fract_z
_atom_site_U_iso_or_equiv
_atom_site_adp_type
_atom_site_occupancy
_atom_site_site_symmetry_order
_atom_site_calc_flag
_atom_site_refinement_flags_posn
_atom_site_refinement_flags_adp
_atom_site_refinement_flags_occupancy
_atom_site_disorder_assembly
_atom_site_disorder_group
Mg1 Mg 0.29159(3) 0.20274(5) 0.40311(2) 0.02609(14) Uani 1 1 d . . . . .
Mg2 Mg 0.18058(3) 0.16082(5) 0.30447(2) 0.02694(14) Uani 1 1 d . . . . .
N1 N 0.29475(7) 0.34456(12) 0.45581(5) 0.0273(3) Uani 1 1 d . . . . .
N2 N 0.40604(7) 0.22040(13) 0.41209(5) 0.0292(3) Uani 1 1 d . . . . .
N3 N 0.28570(7) 0.06300(13) 0.45949(5) 0.0295(3) Uani 1 1 d . . . . .
N4 N 0.27779(8) -0.21640(15) 0.56442(6) 0.0405(4) Uani 1 1 d . . . . .
N5 N 0.07608(7) 0.08277(12) 0.29234(5) 0.0272(3) Uani 1 1 d . . . . .
N6 N 0.16939(7) 0.16212(13) 0.22277(5) 0.0290(3) Uani 1 1 d . . . . .
C1 C 0.34930(9) 0.46601(17) 0.53399(6) 0.0363(4) Uani 1 1 d . . . . .
H1A H 0.329643 0.540418 0.517107 0.055 Uiso 1 1 calc R U . . .
H1B H 0.398319 0.479782 0.556841 0.055 Uiso 1 1 calc R U . . .
H1C H 0.316534 0.435933 0.555231 0.055 Uiso 1 1 calc R U . . .
C2 C 0.35457(8) 0.37619(15) 0.49193(6) 0.0295(3) Uani 1 1 d . . . . .
C3 C 0.42557(8) 0.33379(16) 0.49295(6) 0.0308(3) Uani 1 1 d . . . . .
H3 H 0.462141 0.351514 0.524084 0.037 Uiso 1 1 calc R U . . .
C4 C 0.44993(8) 0.26918(15) 0.45458(6) 0.0301(3) Uani 1 1 d . . . . .
C5 C 0.53283(8) 0.25802(18) 0.46355(6) 0.0367(4) Uani 1 1 d . . . . .
H5A H 0.546934 0.174637 0.468636 0.055 Uiso 1 1 calc R U . . .
H5B H 0.556838 0.303162 0.495034 0.055 Uiso 1 1 calc R U . . .
H5C H 0.548223 0.289055 0.432763 0.055 Uiso 1 1 calc R U . . .
C6 C 0.22696(8) 0.40233(16) 0.45612(6) 0.0303(3) Uani 1 1 d . . . . .
C7 C 0.20074(9) 0.48883(16) 0.41730(6) 0.0345(4) Uani 1 1 d . . . . .
C8 C 0.13472(10) 0.54526(18) 0.41696(7) 0.0415(4) Uani 1 1 d . . . . .
H8 H 0.116820 0.604168 0.391121 0.050 Uiso 1 1 calc R U . . .
C9 C 0.09456(10) 0.5175(2) 0.45344(7) 0.0475(5) Uani 1 1 d . . . . .
H9 H 0.050031 0.558090 0.453133 0.057 Uiso 1 1 calc R U . . .
C10 C 0.11966(9) 0.43035(19) 0.49029(7) 0.0415(4) Uani 1 1 d . . . . .
H10 H 0.091366 0.410367 0.514843 0.050 Uiso 1 1 calc R U . . .
C11 C 0.18551(9) 0.37079(17) 0.49246(6) 0.0336(4) Uani 1 1 d . . . . .
C12 C 0.24304(10) 0.52139(17) 0.37690(7) 0.0397(4) Uani 1 1 d . . . . .
H12A H 0.209473 0.562286 0.347084 0.048 Uiso 1 1 calc R U . . .
H12B H 0.260136 0.447995 0.362926 0.048 Uiso 1 1 calc R U . . .
C13 C 0.30960(11) 0.6010(2) 0.39844(8) 0.0492(5) Uani 1 1 d . . . . .
H13A H 0.294377 0.668895 0.416602 0.074 Uiso 1 1 calc R U . . .
H13B H 0.329666 0.628860 0.369145 0.074 Uiso 1 1 calc R U . . .
H13C H 0.347349 0.556039 0.423346 0.074 Uiso 1 1 calc R U . . .
C14 C 0.21012(9) 0.27498(17) 0.53312(6) 0.0351(4) Uani 1 1 d . . . . .
H14A H 0.217057 0.309782 0.568821 0.042 Uiso 1 1 calc R U . . .
H14B H 0.258285 0.244053 0.529795 0.042 Uiso 1 1 calc R U . . .
C15 C 0.15591(11) 0.1728(2) 0.52771(8) 0.0476(5) Uani 1 1 d . . . . .
H15A H 0.108829 0.201904 0.532891 0.071 Uiso 1 1 calc R U . . .
H15B H 0.175536 0.112560 0.554376 0.071 Uiso 1 1 calc R U . . .
H15C H 0.148483 0.138086 0.492376 0.071 Uiso 1 1 calc R U . . .
C16 C 0.44044(8) 0.17193(17) 0.37294(6) 0.0326(4) Uani 1 1 d . . . . .
C17 C 0.44487(9) 0.24254(19) 0.32923(6) 0.0393(4) Uani 1 1 d . . . . .
C18 C 0.47981(10) 0.1960(2) 0.29172(7) 0.0489(5) Uani 1 1 d . . . . .
H18 H 0.483733 0.243023 0.262332 0.059 Uiso 1 1 calc R U . . .
C19 C 0.50842(10) 0.0839(2) 0.29661(7) 0.0529(6) Uani 1 1 d . . . . .
H19 H 0.532887 0.054581 0.271213 0.063 Uiso 1 1 calc R U . . .
C20 C 0.50165(10) 0.0136(2) 0.33843(7) 0.0460(5) Uani 1 1 d . . . . .
H20 H 0.520759 -0.064511 0.341217 0.055 Uiso 1 1 calc R U . . .
C21 C 0.46688(8) 0.05600(18) 0.37702(6) 0.0366(4) Uani 1 1 d . . . . .
C22 C 0.41363(10) 0.3653(2) 0.32190(7) 0.0455(5) Uani 1 1 d . . . . .
H22A H 0.369055 0.368154 0.336058 0.055 Uiso 1 1 calc R U . . .
H22B H 0.398360 0.382506 0.283609 0.055 Uiso 1 1 calc R U . . .
C23 C 0.46639(13) 0.4608(2) 0.34853(9) 0.0585(6) Uani 1 1 d . . . . .
H23A H 0.475452 0.452396 0.386959 0.088 Uiso 1 1 calc R U . . .
H23B H 0.444877 0.538688 0.337995 0.088 Uiso 1 1 calc R U . . .
H23C H 0.512941 0.453214 0.337825 0.088 Uiso 1 1 calc R U . . .
C24 C 0.45670(9) -0.02682(17) 0.42010(7) 0.0392(4) Uani 1 1 d . . . . .
H24A H 0.446250 0.019926 0.449583 0.047 Uiso 1 1 calc R U . . .
H24B H 0.502886 -0.071199 0.433822 0.047 Uiso 1 1 calc R U . . .
C25 C 0.39418(12) -0.1138(2) 0.40037(8) 0.0518(5) Uani 1 1 d . . . . .
H25A H 0.349209 -0.070261 0.384132 0.078 Uiso 1 1 calc R U . . .
H25B H 0.386042 -0.160500 0.430134 0.078 Uiso 1 1 calc R U . . .
H25C H 0.407012 -0.166625 0.374152 0.078 Uiso 1 1 calc R U . . .
C26 C 0.33382(8) 0.05456(16) 0.50711(6) 0.0303(3) Uani 1 1 d . . . . .
H26 H 0.370860 0.113466 0.516154 0.036 Uiso 1 1 calc R U . . .
C27 C 0.33286(8) -0.03319(16) 0.54329(6) 0.0314(4) Uani 1 1 d . . . . .
H27 H 0.367761 -0.032586 0.576390 0.038 Uiso 1 1 calc R U . . .
C28 C 0.28019(8) -0.12407(16) 0.53134(6) 0.0315(4) Uani 1 1 d . . . . .
C29 C 0.22896(9) -0.11405(16) 0.48194(6) 0.0333(4) Uani 1 1 d . . . . .
H29 H 0.190962 -0.171042 0.471675 0.040 Uiso 1 1 calc R U . . .
C30 C 0.23429(9) -0.02211(16) 0.44899(6) 0.0318(4) Uani 1 1 d . . . . .
H30 H 0.198909 -0.018149 0.416171 0.038 Uiso 1 1 calc R U . . .
C31 C 0.32757(10) -0.22486(19) 0.61650(7) 0.0431(4) Uani 1 1 d . . . . .
H31A H 0.373342 -0.182815 0.616486 0.065 Uiso 1 1 calc R U . . .
H31B H 0.338489 -0.308165 0.625313 0.065 Uiso 1 1 calc R U . . .
H31C H 0.304415 -0.189284 0.642774 0.065 Uiso 1 1 calc R U . . .
C32 C 0.21719(11) -0.29973(19) 0.55214(8) 0.0465(5) Uani 1 1 d . . . . .
H32A H 0.171135 -0.258640 0.552243 0.070 Uiso 1 1 calc R U . . .
H32B H 0.225437 -0.362697 0.578728 0.070 Uiso 1 1 calc R U . . .
H32C H 0.214066 -0.334134 0.517172 0.070 Uiso 1 1 calc R U . . .
C33 C -0.04747(9) 0.01738(18) 0.24419(6) 0.0373(4) Uani 1 1 d . . . . .
H33A H -0.042621 -0.063615 0.257911 0.056 Uiso 1 1 calc R U . . .
H33B H -0.076583 0.017022 0.207557 0.056 Uiso 1 1 calc R U . . .
H33C H -0.072146 0.066277 0.265790 0.056 Uiso 1 1 calc R U . . .
C34 C 0.02807(8) 0.06750(15) 0.24619(6) 0.0290(3) Uani 1 1 d . . . . .
C35 C 0.04312(8) 0.09501(16) 0.19746(6) 0.0311(4) Uani 1 1 d . . . . .
H35 H 0.002928 0.086326 0.167595 0.037 Uiso 1 1 calc R U . . .
C36 C 0.10888(8) 0.13344(16) 0.18653(6) 0.0306(4) Uani 1 1 d . . . . .
C37 C 0.10923(9) 0.1389(2) 0.12846(6) 0.0428(5) Uani 1 1 d . . . . .
H37A H 0.126595 0.216827 0.120317 0.064 Uiso 1 1 calc R U . . .
H37B H 0.059275 0.125776 0.106979 0.064 Uiso 1 1 calc R U . . .
H37C H 0.142053 0.077676 0.120542 0.064 Uiso 1 1 calc R U . . .
C38 C 0.05634(8) 0.03430(15) 0.33793(6) 0.0283(3) Uani 1 1 d . . . . .
C39 C 0.03021(9) 0.10925(17) 0.37247(6) 0.0349(4) Uani 1 1 d . . . . .
C40 C 0.01311(10) 0.05810(19) 0.41703(7) 0.0420(4) Uani 1 1 d . . . . .
H40 H -0.004500 0.106997 0.440980 0.050 Uiso 1 1 calc R U . . .
C41 C 0.02120(10) -0.06093(19) 0.42692(7) 0.0419(4) Uani 1 1 d . . . . .
H41 H 0.009314 -0.093528 0.457436 0.050 Uiso 1 1 calc R U . . .
C42 C 0.04662(9) -0.13318(18) 0.39248(7) 0.0376(4) Uani 1 1 d . . . . .
H42 H 0.051693 -0.215595 0.399376 0.045 Uiso 1 1 calc R U . . .
C43 C 0.06502(8) -0.08688(16) 0.34757(6) 0.0315(4) Uani 1 1 d . . . . .
C44 C 0.01922(12) 0.23991(19) 0.36161(8) 0.0469(5) Uani 1 1 d . . . . .
H44A H 0.010375 0.252704 0.323033 0.056 Uiso 1 1 calc R U . A 1
H44B H 0.065372 0.281453 0.378535 0.056 Uiso 1 1 calc R U . A 1
C45 C -0.0432(4) 0.2959(5) 0.3806(5) 0.055(2) Uani 0.57(2) 1 d . . P B 1
H45A H -0.087802 0.248326 0.368631 0.082 Uiso 0.57(2) 1 calc R U P B 1
H45B H -0.051922 0.375958 0.366129 0.082 Uiso 0.57(2) 1 calc R U P B 1
H45C H -0.030201 0.299558 0.419251 0.082 Uiso 0.57(2) 1 calc R U P B 1
C45' C -0.0574(5) 0.2798(10) 0.3504(8) 0.072(3) Uani 0.43(2) 1 d . . P B 2
H45D H -0.085764 0.239564 0.318726 0.109 Uiso 0.43(2) 1 calc R U P B 2
H45E H -0.059352 0.365376 0.344427 0.109 Uiso 0.43(2) 1 calc R U P B 2
H45F H -0.078380 0.261057 0.380458 0.109 Uiso 0.43(2) 1 calc R U P B 2
C46 C 0.09341(10) -0.16826(17) 0.31073(7) 0.0383(4) Uani 1 1 d . . . . .
H46A H 0.074548 -0.140424 0.273976 0.046 Uiso 1 1 calc R U . . .
H46B H 0.073566 -0.248606 0.313249 0.046 Uiso 1 1 calc R U . . .
C47 C 0.17690(11) -0.17540(18) 0.32234(8) 0.0452(4) Uani 1 1 d . . . . .
H47A H 0.197078 -0.096568 0.319101 0.068 Uiso 1 1 calc R U . . .
H47B H 0.191304 -0.229155 0.297091 0.068 Uiso 1 1 calc R U . . .
H47C H 0.196082 -0.205071 0.358320 0.068 Uiso 1 1 calc R U . . .
C48 C 0.23375(8) 0.18780(17) 0.20356(6) 0.0328(4) Uani 1 1 d . . . . .
C49 C 0.24959(10) 0.30560(19) 0.19359(7) 0.0410(4) Uani 1 1 d . . . . .
C50 C 0.31103(10) 0.3275(2) 0.17324(8) 0.0485(5) Uani 1 1 d . . . . .
H50 H 0.322695 0.406582 0.166002 0.058 Uiso 1 1 calc R U . . .
C51 C 0.35484(10) 0.2367(2) 0.16353(7) 0.0504(5) Uani 1 1 d . . . . .
H51 H 0.395672 0.253316 0.148946 0.060 Uiso 1 1 calc R U . . .
C52 C 0.33981(10) 0.1224(2) 0.17481(7) 0.0479(5) Uani 1 1 d . . . . .
H52 H 0.371096 0.060568 0.168705 0.057 Uiso 1 1 calc R U . . .
C53 C 0.27886(9) 0.09551(19) 0.19524(6) 0.0381(4) Uani 1 1 d . . . . .
C54 C 0.20028(13) 0.4026(2) 0.20456(10) 0.0574(6) Uani 1 1 d . . . . .
H54A H 0.150084 0.388241 0.182621 0.069 Uiso 1 1 calc R U . . .
H54B H 0.197844 0.396565 0.241995 0.069 Uiso 1 1 calc R U . . .
C55 C 0.2218(2) 0.5272(3) 0.19466(19) 0.1064(13) Uani 1 1 d . . . . .
H55A H 0.270808 0.544105 0.216858 0.160 Uiso 1 1 calc R U . . .
H55B H 0.186086 0.582450 0.203305 0.160 Uiso 1 1 calc R U . . .
H55C H 0.222479 0.536035 0.157386 0.160 Uiso 1 1 calc R U . . .
C56 C 0.26333(10) -0.03158(19) 0.20682(8) 0.0465(5) Uani 1 1 d . . . . .
H56A H 0.218963 -0.034060 0.221222 0.056 Uiso 1 1 calc R U . . .
H56B H 0.252282 -0.076501 0.173255 0.056 Uiso 1 1 calc R U . . .
C57 C 0.32572(14) -0.0918(3) 0.24532(10) 0.0694(7) Uani 1 1 d . . . . .
H57A H 0.369167 -0.094049 0.230515 0.104 Uiso 1 1 calc R U . . .
H57B H 0.311216 -0.172655 0.251771 0.104 Uiso 1 1 calc R U . . .
H57C H 0.337317 -0.047830 0.278671 0.104 Uiso 1 1 calc R U . . .

loop_
_atom_site_aniso_label
_atom_site_aniso_U_11
_atom_site_aniso_U_22
_atom_site_aniso_U_33
_atom_site_aniso_U_23
_atom_site_aniso_U_13
_atom_site_aniso_U_12
Mg1 0.0216(2) 0.0347(3) 0.0200(2) -0.0002(2) 0.00120(18) -0.0026(2)
Mg2 0.0231(2) 0.0368(3) 0.0198(2) -0.0001(2) 0.00280(19) -0.0026(2)
N1 0.0237(6) 0.0348(8) 0.0214(6) -0.0004(5) 0.0011(5) -0.0015(5)
N2 0.0229(6) 0.0400(8) 0.0233(6) 0.0000(6) 0.0028(5) -0.0040(6)
N3 0.0256(6) 0.0361(8) 0.0253(6) 0.0020(6) 0.0027(5) -0.0013(6)
N4 0.0409(8) 0.0470(9) 0.0302(7) 0.0108(6) 0.0017(6) -0.0075(7)
N5 0.0239(6) 0.0358(8) 0.0209(6) 0.0015(5) 0.0034(5) -0.0019(5)
N6 0.0235(6) 0.0427(8) 0.0208(6) -0.0002(5) 0.0055(5) -0.0015(6)
C1 0.0318(8) 0.0442(10) 0.0290(8) -0.0078(7) -0.0007(6) -0.0026(7)
C2 0.0299(7) 0.0347(9) 0.0215(7) 0.0007(6) 0.0013(6) -0.0040(7)
C3 0.0254(7) 0.0392(9) 0.0237(7) 0.0002(7) -0.0022(6) -0.0054(7)
C4 0.0229(7) 0.0388(9) 0.0256(7) 0.0046(7) 0.0001(6) -0.0046(6)
C5 0.0240(7) 0.0537(11) 0.0298(8) -0.0018(8) 0.0012(6) -0.0064(7)
C6 0.0260(7) 0.0371(9) 0.0236(7) -0.0063(6) -0.0024(6) -0.0002(7)
C7 0.0330(8) 0.0368(9) 0.0273(8) -0.0052(7) -0.0056(6) 0.0004(7)
C8 0.0393(9) 0.0435(11) 0.0333(9) -0.0051(8) -0.0079(7) 0.0096(8)
C9 0.0330(9) 0.0628(13) 0.0393(9) -0.0112(9) -0.0060(7) 0.0154(9)
C10 0.0303(8) 0.0623(13) 0.0297(8) -0.0091(8) 0.0030(7) 0.0055(8)
C11 0.0265(7) 0.0452(10) 0.0256(7) -0.0080(7) -0.0005(6) 0.0012(7)
C12 0.0427(9) 0.0385(10) 0.0323(8) 0.0046(7) -0.0022(7) 0.0004(8)
C13 0.0446(10) 0.0493(12) 0.0487(11) 0.0084(9) 0.0013(8) -0.0060(9)
C14 0.0304(8) 0.0484(11) 0.0274(8) -0.0021(7) 0.0086(6) 0.0012(7)
C15 0.0458(10) 0.0539(12) 0.0470(11) -0.0103(9) 0.0188(9) -0.0079(9)
C16 0.0203(7) 0.0518(11) 0.0239(7) -0.0027(7) 0.0016(6) -0.0056(7)
C17 0.0246(7) 0.0647(13) 0.0265(8) 0.0015(8) 0.0022(6) -0.0080(8)
C18 0.0331(9) 0.0870(17) 0.0259(8) -0.0007(9) 0.0059(7) -0.0108(10)
C19 0.0340(9) 0.0934(18) 0.0320(9) -0.0161(10) 0.0094(7) -0.0033(10)
C20 0.0300(8) 0.0672(14) 0.0390(9) -0.0170(9) 0.0050(7) -0.0015(9)
C21 0.0227(7) 0.0558(12) 0.0288(8) -0.0077(8) 0.0010(6) -0.0036(7)
C22 0.0360(9) 0.0652(14) 0.0337(9) 0.0131(9) 0.0048(7) -0.0079(9)
C23 0.0517(12) 0.0657(15) 0.0540(12) 0.0097(11) 0.0043(10) -0.0108(11)
C24 0.0314(8) 0.0466(11) 0.0360(9) -0.0042(8) 0.0009(7) 0.0024(8)
C25 0.0521(11) 0.0554(13) 0.0427(10) -0.0019(9) 0.0013(9) -0.0106(10)
C26 0.0234(7) 0.0388(9) 0.0270(7) 0.0001(7) 0.0027(6) -0.0013(7)
C27 0.0252(7) 0.0414(10) 0.0251(7) 0.0020(7) 0.0012(6) 0.0004(7)
C28 0.0285(7) 0.0399(10) 0.0264(7) 0.0029(7) 0.0069(6) 0.0028(7)
C29 0.0300(8) 0.0381(10) 0.0291(8) 0.0011(7) 0.0019(6) -0.0051(7)
C30 0.0290(8) 0.0373(9) 0.0259(7) 0.0011(7) 0.0003(6) -0.0021(7)
C31 0.0434(10) 0.0568(12) 0.0277(8) 0.0122(8) 0.0052(7) 0.0018(9)
C32 0.0480(10) 0.0482(12) 0.0418(10) 0.0096(9) 0.0079(8) -0.0095(9)
C33 0.0263(8) 0.0549(12) 0.0284(8) 0.0056(8) 0.0019(6) -0.0065(8)
C34 0.0232(7) 0.0355(9) 0.0265(7) 0.0017(6) 0.0021(6) -0.0016(6)
C35 0.0242(7) 0.0444(10) 0.0216(7) 0.0019(7) -0.0004(6) -0.0007(7)
C36 0.0263(7) 0.0430(10) 0.0214(7) 0.0021(7) 0.0037(6) 0.0007(7)
C37 0.0304(8) 0.0746(14) 0.0216(8) 0.0023(8) 0.0026(6) -0.0059(9)
C38 0.0221(7) 0.0393(9) 0.0223(7) 0.0011(6) 0.0029(5) -0.0056(6)
C39 0.0319(8) 0.0453(10) 0.0286(8) -0.0005(7) 0.0093(6) -0.0029(7)
C40 0.0431(9) 0.0560(12) 0.0305(8) -0.0020(8) 0.0163(7) -0.0029(9)
C41 0.0391(9) 0.0603(13) 0.0269(8) 0.0079(8) 0.0093(7) -0.0100(9)
C42 0.0368(9) 0.0421(10) 0.0318(8) 0.0077(7) 0.0039(7) -0.0070(8)
C43 0.0273(7) 0.0390(10) 0.0257(7) 0.0013(7) 0.0014(6) -0.0046(7)
C44 0.0534(11) 0.0446(11) 0.0492(11) -0.0007(9) 0.0253(9) 0.0035(9)
C45 0.051(3) 0.047(3) 0.073(5) -0.002(3) 0.027(3) 0.0060(19)
C45' 0.069(4) 0.058(5) 0.091(9) 0.024(5) 0.020(5) 0.010(3)
C46 0.0439(9) 0.0363(10) 0.0326(8) 0.0001(7) 0.0049(7) -0.0024(8)
C47 0.0481(10) 0.0408(11) 0.0486(11) -0.0018(9) 0.0153(9) 0.0030(9)
C48 0.0239(7) 0.0542(11) 0.0197(7) -0.0016(7) 0.0041(6) -0.0039(7)
C49 0.0343(9) 0.0574(12) 0.0328(9) 0.0034(8) 0.0112(7) -0.0070(8)
C50 0.0383(9) 0.0703(14) 0.0384(10) 0.0047(9) 0.0120(8) -0.0146(10)
C51 0.0291(8) 0.0903(18) 0.0336(9) -0.0014(10) 0.0110(7) -0.0114(10)
C52 0.0295(8) 0.0819(16) 0.0332(9) -0.0080(10) 0.0092(7) 0.0026(9)
C53 0.0274(8) 0.0610(12) 0.0253(7) -0.0070(8) 0.0050(6) -0.0009(8)
C54 0.0552(12) 0.0500(13) 0.0742(14) 0.0113(11) 0.0297(11) -0.0018(10)
C55 0.101(2) 0.0603(18) 0.184(4) 0.021(2) 0.086(3) -0.0010(17)
C56 0.0375(9) 0.0551(13) 0.0470(10) -0.0102(9) 0.0102(8) 0.0067(9)
C57 0.0560(13) 0.0836(19) 0.0590(14) 0.0137(13) -0.0053(11) 0.0000(13)

loop_
_atom_type_symbol
_atom_type_description
_atom_type_scat_dispersion_real
_atom_type_scat_dispersion_imag
_atom_type_scat_source
C C 0.0181 0.0091 'International Tables Vol C Tables 4.2.6.8 and 6.1.1.4'
H H 0.0000 0.0000 'International Tables Vol C Tables 4.2.6.8 and 6.1.1.4'
N N 0.0311 0.0180 'International Tables Vol C Tables 4.2.6.8 and 6.1.1.4'
Mg Mg 0.1719 0.1771 'International Tables Vol C Tables 4.2.6.8 and 6.1.1.4'

loop_
_geom_angle_atom_site_label_1
_geom_angle_atom_site_label_2
_geom_angle_atom_site_label_3
_geom_angle
_geom_angle_site_symmetry_1
_geom_angle_site_symmetry_3
_geom_angle_publ_flag
N1 Mg1 N2 89.18(5) . . ?
N1 Mg1 N3 96.38(5) . . ?
N2 Mg1 N3 101.97(5) . . ?
N1 Mg1 Mg2 126.82(4) . . ?
N2 Mg1 Mg2 126.97(4) . . ?
N3 Mg1 Mg2 109.55(4) . . ?
N6 Mg2 N5 89.20(5) . . ?
N6 Mg2 Mg1 140.36(4) . . ?
N5 Mg2 Mg1 129.76(4) . . ?
C2 N1 C6 118.18(13) . . ?
C2 N1 Mg1 123.76(11) . . ?
C6 N1 Mg1 117.75(9) . . ?
C4 N2 C16 117.14(13) . . ?
C4 N2 Mg1 122.74(11) . . ?
C16 N2 Mg1 120.00(9) . . ?
C30 N3 C26 115.13(14) . . ?
C30 N3 Mg1 122.14(10) . . ?
C26 N3 Mg1 122.72(11) . . ?
C28 N4 C32 120.05(15) . . ?
C28 N4 C31 122.05(15) . . ?
C32 N4 C31 117.14(15) . . ?
C34 N5 C38 116.58(12) . . ?
C34 N5 Mg2 126.51(10) . . ?
C38 N5 Mg2 116.78(9) . . ?
C36 N6 C48 116.32(12) . . ?
C36 N6 Mg2 125.69(10) . . ?
C48 N6 Mg2 117.83(9) . . ?
N1 C2 C3 123.66(15) . . ?
N1 C2 C1 120.27(14) . . ?
C3 C2 C1 116.04(13) . . ?
C4 C3 C2 129.16(14) . . ?
N2 C4 C3 124.70(14) . . ?
N2 C4 C5 119.93(14) . . ?
C3 C4 C5 115.37(13) . . ?
C11 C6 C7 120.42(15) . . ?
C11 C6 N1 121.40(15) . . ?
C7 C6 N1 118.12(15) . . ?
C8 C7 C6 118.73(17) . . ?
C8 C7 C12 119.89(16) . . ?
C6 C7 C12 121.37(15) . . ?
C9 C8 C7 121.36(18) . . ?
C10 C9 C8 119.42(17) . . ?
C9 C10 C11 121.67(18) . . ?
C10 C11 C6 118.34(17) . . ?
C10 C11 C14 119.63(16) . . ?
C6 C11 C14 122.03(14) . . ?
C7 C12 C13 113.89(15) . . ?
C11 C14 C15 113.28(15) . . ?
C21 C16 C17 120.36(16) . . ?
C21 C16 N2 120.94(15) . . ?
C17 C16 N2 118.66(17) . . ?
C18 C17 C16 118.52(19) . . ?
C18 C17 C22 119.43(17) . . ?
C16 C17 C22 122.05(16) . . ?
C19 C18 C17 121.31(19) . . ?
C18 C19 C20 119.94(18) . . ?
C19 C20 C21 121.0(2) . . ?
C16 C21 C20 118.79(18) . . ?
C16 C21 C24 122.29(15) . . ?
C20 C21 C24 118.87(18) . . ?
C17 C22 C23 114.20(16) . . ?
C21 C24 C25 111.93(15) . . ?
N3 C26 C27 124.54(15) . . ?
C26 C27 C28 119.98(14) . . ?
N4 C28 C27 123.19(14) . . ?
N4 C28 C29 121.34(15) . . ?
C27 C28 C29 115.47(15) . . ?
C30 C29 C28 119.82(15) . . ?
N3 C30 C29 125.00(14) . . ?
N5 C34 C35 123.57(14) . . ?
N5 C34 C33 120.29(14) . . ?
C35 C34 C33 116.14(13) . . ?
C36 C35 C34 129.17(14) . . ?
N6 C36 C35 124.98(14) . . ?
N6 C36 C37 119.55(14) . . ?
C35 C36 C37 115.46(14) . . ?
C43 C38 C39 121.32(14) . . ?
C43 C38 N5 118.85(14) . . ?
C39 C38 N5 119.81(15) . . ?
C40 C39 C38 117.68(17) . . ?
C40 C39 C44 120.79(16) . . ?
C38 C39 C44 121.52(15) . . ?
C41 C40 C39 121.60(17) . . ?
C40 C41 C42 119.91(16) . . ?
C41 C42 C43 120.97(18) . . ?
C38 C43 C42 118.51(16) . . ?
C38 C43 C46 121.72(14) . . ?
C42 C43 C46 119.77(16) . . ?
C45' C44 C39 115.0(4) . . ?
C39 C44 C45 115.5(3) . . ?
C43 C46 C47 113.89(15) . . ?
C53 C48 C49 121.39(15) . . ?
C53 C48 N6 119.46(16) . . ?
C49 C48 N6 119.16(16) . . ?
C50 C49 C48 117.90(19) . . ?
C50 C49 C54 122.65(19) . . ?
C48 C49 C54 119.44(16) . . ?
C51 C50 C49 121.2(2) . . ?
C52 C51 C50 120.24(17) . . ?
C51 C52 C53 120.9(2) . . ?
C48 C53 C52 118.35(19) . . ?
C48 C53 C56 121.98(15) . . ?
C52 C53 C56 119.67(18) . . ?
C55 C54 C49 116.7(2) . . ?
C57 C56 C53 114.02(18) . . ?

loop_
_geom_bond_atom_site_label_1
_geom_bond_atom_site_label_2
_geom_bond_distance
_geom_bond_site_symmetry_2
_geom_bond_publ_flag
Mg1 N1 2.1037(14) . ?
Mg1 N2 2.1084(13) . ?
Mg1 N3 2.1790(14) . ?
Mg1 Mg2 2.9336(7) . ?
Mg2 N6 2.0894(13) . ?
Mg2 N5 2.1004(13) . ?
N1 C2 1.3288(19) . ?
N1 C6 1.429(2) . ?
N2 C4 1.331(2) . ?
N2 C16 1.439(2) . ?
N3 C30 1.342(2) . ?
N3 C26 1.352(2) . ?
N4 C28 1.362(2) . ?
N4 C32 1.451(2) . ?
N4 C31 1.455(2) . ?
N5 C34 1.3302(19) . ?
N5 C38 1.4347(19) . ?
N6 C36 1.331(2) . ?
N6 C48 1.4403(19) . ?
C1 C2 1.515(2) . ?
C2 C3 1.407(2) . ?
C3 C4 1.400(2) . ?
C4 C5 1.519(2) . ?
C6 C11 1.406(2) . ?
C6 C7 1.409(2) . ?
C7 C8 1.389(3) . ?
C7 C12 1.506(3) . ?
C8 C9 1.382(3) . ?
C9 C10 1.378(3) . ?
C10 C11 1.394(2) . ?
C11 C14 1.509(3) . ?
C12 C13 1.531(3) . ?
C14 C15 1.523(3) . ?
C16 C21 1.397(3) . ?
C16 C17 1.410(2) . ?
C17 C18 1.402(3) . ?
C17 C22 1.501(3) . ?
C18 C19 1.371(3) . ?
C19 C20 1.379(3) . ?
C20 C21 1.406(2) . ?
C21 C24 1.509(3) . ?
C22 C23 1.516(3) . ?
C24 C25 1.522(3) . ?
C26 C27 1.372(2) . ?
C27 C28 1.407(2) . ?
C28 C29 1.415(2) . ?
C29 C30 1.367(2) . ?
C33 C34 1.513(2) . ?
C34 C35 1.400(2) . ?
C35 C36 1.397(2) . ?
C36 C37 1.517(2) . ?
C38 C43 1.396(2) . ?
C38 C39 1.407(2) . ?
C39 C40 1.401(2) . ?
C39 C44 1.510(3) . ?
C40 C41 1.373(3) . ?
C41 C42 1.380(3) . ?
C42 C43 1.398(2) . ?
C43 C46 1.515(2) . ?
C44 C45' 1.465(8) . ?
C44 C45 1.511(5) . ?
C46 C47 1.522(3) . ?
C48 C53 1.392(3) . ?
C48 C49 1.403(3) . ?
C49 C50 1.399(2) . ?
C49 C54 1.505(3) . ?
C50 C51 1.375(3) . ?
C51 C52 1.370(3) . ?
C52 C53 1.403(2) . ?
C53 C56 1.512(3) . ?
C54 C55 1.504(4) . ?
C56 C57 1.509(3) . ?
